data_4339539
loop_
_publ_author_name
'Liu, Bin'
'Li, Bao-Long'
'Li, Yi-Zhi'
'Chen, Yu'
'Bao, Song-Song'
'Zheng, Li-Min'

_publ_section_title
;
 Lanthanide diruthenium(II,III) compounds showing layered and PtS-type
 open framework structures.
;
_journal_issue 21
_journal_name_full 'Inorganic chemistry'
_journal_page_first 8524
_journal_page_last 8532
_journal_paper_doi 10.1021/ic0621695
_journal_volume 46
_journal_year 2007
_chemical_formula_moiety 'C4 H20 Dy O20 P4 Ru2, 8(H2 O)'
_chemical_formula_sum 'C4 H36 Dy O28 P4 Ru2'
_chemical_formula_weight 1020.85
_chemical_name_systematic
; 
 ? 
;
_space_group_IT_number 15
_symmetry_cell_setting monoclinic
_symmetry_space_group_name_Hall '-C 2yc'
_symmetry_space_group_name_H-M 'C 1 2/c 1'
_atom_sites_solution_hydrogens geom
_atom_sites_solution_primary direct
_atom_sites_solution_secondary difmap
_audit_creation_method SHELXL-97
_cell_angle_alpha 90.00
_cell_angle_beta 94.518(5)
_cell_angle_gamma 90.00
_cell_formula_units_Z 4
_cell_length_a 12.475(2)
_cell_length_b 14.6256(19)
_cell_length_c 15.548(3)
_cell_measurement_reflns_used 7240
_cell_measurement_temperature 193(2)
_cell_measurement_theta_max 25.3491
_cell_measurement_theta_min 3.0957
_cell_volume 2828.0(8)
_computing_cell_refinement 'CrystalClear (Rigaku Corp., 2000)'
_computing_data_collection 'CrystalClear (Rigaku Corp., 2000)'
_computing_data_reduction 'CrystalClear (Rigaku Corp., 2000)'
_computing_molecular_graphics SHELXTL
_computing_publication_material SHELXTL
_computing_structure_refinement SHELXTL
_computing_structure_solution 'SHELXTL (Bruker, 2000)'
_diffrn_ambient_temperature 193(2)
_diffrn_measured_fraction_theta_full 0.995
_diffrn_measured_fraction_theta_max 0.995
_diffrn_measurement_device_type 'Rigaku Mercury CCD'
_diffrn_measurement_method \w
_diffrn_radiation_monochromator graphite
_diffrn_radiation_source 'fine-focus sealed tube'
_diffrn_radiation_type MoK\a
_diffrn_radiation_wavelength 0.71070
_diffrn_reflns_av_R_equivalents 0.0398
_diffrn_reflns_av_sigmaI/netI 0.0257
_diffrn_reflns_limit_h_max 14
_diffrn_reflns_limit_h_min -13
_diffrn_reflns_limit_k_max 17
_diffrn_reflns_limit_k_min -17
_diffrn_reflns_limit_l_max 16
_diffrn_reflns_limit_l_min -18
_diffrn_reflns_number 13685
_diffrn_reflns_theta_full 25.20
_diffrn_reflns_theta_max 25.20
_diffrn_reflns_theta_min 3.08
_exptl_absorpt_coefficient_mu 4.003
_exptl_absorpt_correction_T_max 0.67
_exptl_absorpt_correction_T_min 0.63
_exptl_absorpt_correction_type muti-scan
_exptl_absorpt_process_details Empirical
_exptl_crystal_colour brown-red
_exptl_crystal_density_diffrn 2.398
_exptl_crystal_density_method 'not measured'
_exptl_crystal_description Block
_exptl_crystal_F_000 1992
_exptl_crystal_size_max 0.14
_exptl_crystal_size_mid 0.13
_exptl_crystal_size_min 0.10
_refine_diff_density_max 0.757
_refine_diff_density_min -1.619
_refine_diff_density_rms 0.140
_refine_ls_extinction_method none
_refine_ls_goodness_of_fit_ref 1.041
_refine_ls_hydrogen_treatment mixed
_refine_ls_matrix_type full
_refine_ls_number_parameters 238
_refine_ls_number_reflns 2547
_refine_ls_number_restraints 22
_refine_ls_restrained_S_all 1.039
_refine_ls_R_factor_all 0.0474
_refine_ls_R_factor_gt 0.0430
_refine_ls_shift/su_max 0.000
_refine_ls_shift/su_mean 0.000
_refine_ls_structure_factor_coef Fsqd
_refine_ls_weighting_details 'calc w=1/[\s^2^(Fo^2^)+(0.1100P)^2^+1.9900P] where P=(Fo^2^+2Fc^2^)/3'
_refine_ls_weighting_scheme calc
_refine_ls_wR_factor_gt 0.1345
_refine_ls_wR_factor_ref 0.1375
_reflns_number_gt 2380
_reflns_number_total 2547
_reflns_threshold_expression >2sigma(I)
_cod_data_source_file ic0621695-file007.cif
_cod_data_source_block dy-shelxl
_cod_depositor_comments
;
The following automatic conversions were performed:

'_symmetry_cell_setting' value 'Monoclinic' changed to 'monoclinic'
according to
/usr/data/users/saulius/automatic-downloads/retrospective/ACS/lib/dictionaries/cif_core.dic
dictionary named 'cif_core.dic' version 2.4.2 from 2011-04-26.

Automatic conversion script
Id: cif_fix_values 2281 2013-09-26 08:29:07Z andrius 
;
_cod_original_sg_symbol_H-M 'C2/c  '
_cod_database_code 4339539

loop_
_symmetry_equiv_pos_as_xyz
'x, y, z'
'-x, y, -z+1/2'
'x+1/2, y+1/2, z'
'-x+1/2, y+1/2, -z+1/2'
'-x, -y, -z'
'x, -y, z-1/2'
'-x+1/2, -y+1/2, -z'
'x+1/2, -y+1/2, z-1/2'

loop_
_atom_site_label
_atom_site_type_symbol
_atom_site_fract_x
_atom_site_fract_y
_atom_site_fract_z
_atom_site_U_iso_or_equiv
_atom_site_adp_type
_atom_site_occupancy
_atom_site_symmetry_multiplicity
_atom_site_calc_flag
_atom_site_refinement_flags
Ru1 Ru 0.66644(4) 0.21196(4) 0.49798(4) 0.0334(2) Uani 1 1 d .
Dy1 Dy 0.5000 0.51085(3) 0.2500 0.0327(2) Uani 1 2 d S
P1 P 0.80062(14) 0.15455(12) 0.35443(11) 0.0324(4) Uani 1 1 d .
P2 P 0.68621(14) 0.33771(12) 0.34571(11) 0.0328(4) Uani 1 1 d .
O1 O 0.7116(3) 0.1200(3) 0.4106(3) 0.0312(10) Uani 1 1 d .
O2 O 0.8904(3) 0.2004(3) 0.4137(3) 0.0314(10) Uani 1 1 d .
O3 O 0.8450(4) 0.0792(3) 0.3001(3) 0.0322(10) Uani 1 1 d .
O4 O 0.6021(4) 0.2940(3) 0.4014(3) 0.0322(10) Uani 1 1 d .
O5 O 0.7808(3) 0.3761(3) 0.4054(3) 0.0279(9) Uani 1 1 d .
O6 O 0.6367(3) 0.4089(3) 0.2856(3) 0.0305(10) Uani 1 1 d .
O7 O 0.8254(4) 0.2750(3) 0.2322(3) 0.0338(10) Uani 1 1 d D
O8 O 0.5090(4) 0.1335(3) 0.4938(3) 0.0324(11) Uani 1 1 d D
O9 O 0.5704(4) 0.6284(3) 0.3510(3) 0.0328(10) Uani 1 1 d D
O10 O 0.5250(4) 0.4512(3) 0.1089(3) 0.0345(11) Uani 1 1 d D
O11 O 0.0187(4) 0.4989(3) 0.1261(4) 0.0360(12) Uani 1 1 d D
O12 O 0.6911(4) 0.5403(4) 0.4983(3) 0.0365(11) Uani 1 1 d D
O13 O 0.8503(4) 0.4580(3) 0.2236(3) 0.0340(10) Uani 1 1 d D
O14 O 0.8149(5) 0.3108(4) 0.0420(3) 0.0484(14) Uani 1 1 d D
C1 C 0.7373(5) 0.2436(5) 0.2811(5) 0.0349(15) Uani 1 1 d .
C2 C 0.6510(6) 0.2034(4) 0.2216(4) 0.0339(15) Uani 1 1 d .
H2A H 0.6820 0.1572 0.1853 0.051 Uiso 1 1 calc R
H2B H 0.6173 0.2516 0.1851 0.051 Uiso 1 1 calc R
H2C H 0.5969 0.1748 0.2553 0.051 Uiso 1 1 calc R
H7A H 0.877(5) 0.299(5) 0.270(4) 0.04(2) Uiso 1 1 d D
H8A H 0.493(6) 0.117(6) 0.440(3) 0.05(2) Uiso 1 1 d D
H8B H 0.460(6) 0.176(5) 0.503(5) 0.06(3) Uiso 1 1 d D
H9A H 0.535(4) 0.625(4) 0.401(3) 0.009(13) Uiso 1 1 d D
H9B H 0.559(5) 0.684(3) 0.328(4) 0.020(15) Uiso 1 1 d D
H10A H 0.476(6) 0.410(5) 0.095(6) 0.07(3) Uiso 1 1 d D
H10B H 0.585(4) 0.429(4) 0.104(4) 0.012(15) Uiso 1 1 d D
H11A H 0.090(4) 0.497(4) 0.121(5) 0.026(19) Uiso 1 1 d D
H11B H 0.007(6) 0.469(5) 0.175(4) 0.04(2) Uiso 1 1 d D
H12A H 0.757(4) 0.519(5) 0.504(5) 0.04(2) Uiso 1 1 d D
H12B H 0.669(6) 0.521(5) 0.444(3) 0.04(2) Uiso 1 1 d D
H13A H 0.781(4) 0.453(5) 0.201(4) 0.029(18) Uiso 1 1 d D
H13B H 0.850(7) 0.519(4) 0.243(6) 0.06(3) Uiso 1 1 d D
H14A H 0.761(6) 0.344(6) 0.065(6) 0.06(3) Uiso 1 1 d D
H14B H 0.829(9) 0.277(7) 0.090(5) 0.10(4) Uiso 1 1 d D

loop_
_atom_site_aniso_label
_atom_site_aniso_U_11
_atom_site_aniso_U_22
_atom_site_aniso_U_33
_atom_site_aniso_U_23
_atom_site_aniso_U_13
_atom_site_aniso_U_12
Ru1 0.0345(4) 0.0329(4) 0.0328(4) 0.0002(2) 0.0024(2) 0.0012(2)
Dy1 0.0340(3) 0.0349(3) 0.0292(3) 0.000 0.0015(2) 0.000
P1 0.0289(9) 0.0344(9) 0.0341(9) -0.0003(7) 0.0031(7) 0.0024(7)
P2 0.0296(8) 0.0367(10) 0.0322(9) 0.0019(7) 0.0034(7) 0.0015(7)
O1 0.027(2) 0.027(2) 0.041(3) 0.0005(19) 0.0076(19) 0.0039(18)
O2 0.026(2) 0.036(3) 0.032(3) -0.0044(18) 0.0042(18) -0.0015(18)
O3 0.033(2) 0.035(2) 0.028(2) -0.0034(19) 0.0021(18) 0.0096(19)
O4 0.039(3) 0.029(2) 0.028(2) 0.0037(18) -0.0004(19) 0.0032(19)
O5 0.027(2) 0.026(2) 0.030(2) 0.0018(17) 0.0019(17) -0.0034(17)
O6 0.025(2) 0.031(2) 0.036(3) 0.0023(19) 0.0041(18) -0.0042(18)
O7 0.043(3) 0.031(2) 0.029(3) -0.0015(19) 0.009(2) -0.003(2)
O8 0.032(2) 0.036(3) 0.029(3) -0.0073(19) 0.001(2) 0.001(2)
O9 0.034(2) 0.032(3) 0.034(2) -0.0073(19) 0.0080(19) 0.003(2)
O10 0.035(3) 0.038(3) 0.031(2) 0.001(2) 0.003(2) -0.020(2)
O11 0.040(3) 0.036(3) 0.034(3) 0.0057(19) 0.010(2) 0.006(2)
O12 0.034(3) 0.038(3) 0.038(3) 0.003(2) 0.005(2) 0.015(2)
O13 0.033(3) 0.026(2) 0.044(3) 0.005(2) 0.004(2) 0.0036(19)
O14 0.056(3) 0.057(3) 0.031(3) 0.020(3) -0.007(2) 0.004(3)
C1 0.034(4) 0.033(4) 0.039(4) 0.006(3) 0.011(3) 0.011(3)
C2 0.043(4) 0.029(3) 0.030(4) 0.001(3) 0.002(3) 0.010(3)

loop_
_atom_type_symbol
_atom_type_description
_atom_type_scat_dispersion_real
_atom_type_scat_dispersion_imag
_atom_type_scat_source
C C 0.0033 0.0016 'International Tables Vol C Tables 4.2.6.8 and 6.1.1.4'
H H 0.0000 0.0000 'International Tables Vol C Tables 4.2.6.8 and 6.1.1.4'
Dy Dy -0.1892 4.4098 'International Tables Vol C Tables 4.2.6.8 and 6.1.1.4'
O O 0.0106 0.0060 'International Tables Vol C Tables 4.2.6.8 and 6.1.1.4'
P P 0.1023 0.0942 'International Tables Vol C Tables 4.2.6.8 and 6.1.1.4'
Ru Ru -1.2594 0.8363 'International Tables Vol C Tables 4.2.6.8 and 6.1.1.4'

loop_
_geom_angle_atom_site_label_1
_geom_angle_atom_site_label_2
_geom_angle_atom_site_label_3
_geom_angle
_geom_angle_site_symmetry_1
_geom_angle_site_symmetry_3
O1 Ru1 O4 90.63(18) . .
O1 Ru1 O2 175.53(17) . 7_656
O4 Ru1 O2 89.34(18) . 7_656
O1 Ru1 O5 89.08(18) . 7_656
O4 Ru1 O5 175.25(17) . 7_656
O2 Ru1 O5 90.59(18) 7_656 7_656
O1 Ru1 O8 86.03(17) . .
O4 Ru1 O8 89.22(18) . .
O2 Ru1 O8 89.50(17) 7_656 .
O5 Ru1 O8 86.03(16) 7_656 .
O1 Ru1 Ru1 92.25(13) . 7_656
O4 Ru1 Ru1 92.18(13) . 7_656
O2 Ru1 Ru1 92.22(12) 7_656 7_656
O5 Ru1 Ru1 92.57(12) 7_656 7_656
O8 Ru1 Ru1 177.79(13) . 7_656
O6 Dy1 O6 99.2(2) 2_655 .
O6 Dy1 O3 143.68(16) 2_655 4_655
O6 Dy1 O3 75.12(16) . 4_655
O6 Dy1 O3 75.12(16) 2_655 3_455
O6 Dy1 O3 143.68(16) . 3_455
O3 Dy1 O3 129.9(2) 4_655 3_455
O6 Dy1 O10 72.06(15) 2_655 .
O6 Dy1 O10 80.63(17) . .
O3 Dy1 O10 71.62(15) 4_655 .
O3 Dy1 O10 128.52(17) 3_455 .
O6 Dy1 O10 80.63(17) 2_655 2_655
O6 Dy1 O10 72.06(15) . 2_655
O3 Dy1 O10 128.52(17) 4_655 2_655
O3 Dy1 O10 71.62(15) 3_455 2_655
O10 Dy1 O10 137.4(2) . 2_655
O6 Dy1 O9 146.37(15) 2_655 .
O6 Dy1 O9 94.54(16) . .
O3 Dy1 O9 69.65(16) 4_655 .
O3 Dy1 O9 75.68(15) 3_455 .
O10 Dy1 O9 140.87(16) . .
O10 Dy1 O9 74.62(17) 2_655 .
O6 Dy1 O9 94.54(16) 2_655 2_655
O6 Dy1 O9 146.37(15) . 2_655
O3 Dy1 O9 75.68(15) 4_655 2_655
O3 Dy1 O9 69.65(15) 3_455 2_655
O10 Dy1 O9 74.62(17) . 2_655
O10 Dy1 O9 140.87(16) 2_655 2_655
O9 Dy1 O9 90.6(2) . 2_655
O3 P1 O2 111.6(3) . .
O3 P1 O1 112.7(3) . .
O2 P1 O1 108.8(3) . .
O3 P1 C1 108.8(3) . .
O2 P1 C1 108.3(3) . .
O1 P1 C1 106.5(3) . .
O6 P2 O5 112.3(3) . .
O6 P2 O4 111.8(3) . .
O5 P2 O4 109.4(2) . .
O6 P2 C1 108.7(3) . .
O5 P2 C1 108.5(3) . .
O4 P2 C1 105.9(3) . .
P1 O1 Ru1 114.3(3) . .
P1 O2 Ru1 113.5(2) . 7_656
P1 O3 Dy1 146.5(3) . 3_545
P2 O4 Ru1 114.2(3) . .
P2 O5 Ru1 113.4(2) . 7_656
P2 O6 Dy1 149.5(3) . .
C1 O7 H7A 108(5) . .
Ru1 O8 H8A 107(6) . .
Ru1 O8 H8B 104(6) . .
H8A O8 H8B 104(6) . .
Dy1 O9 H9A 109(4) . .
Dy1 O9 H9B 110(4) . .
H9A O9 H9B 108(5) . .
Dy1 O10 H10A 110(6) . .
Dy1 O10 H10B 114(4) . .
H10A O10 H10B 109(7) . .
H11A O11 H11B 107(6) . .
H12A O12 H12B 101(6) . .
H13A O13 H13B 100(6) . .
H14A O14 H14B 94(7) . .
O7 C1 C2 109.8(6) . .
O7 C1 P2 110.8(5) . .
C2 C1 P2 111.7(5) . .
O7 C1 P1 103.8(4) . .
C2 C1 P1 110.9(5) . .
P2 C1 P1 109.6(4) . .
C1 C2 H2A 109.5 . .
C1 C2 H2B 109.5 . .
H2A C2 H2B 109.5 . .
C1 C2 H2C 109.5 . .
H2A C2 H2C 109.5 . .
H2B C2 H2C 109.5 . .

loop_
_geom_bond_atom_site_label_1
_geom_bond_atom_site_label_2
_geom_bond_distance
_geom_bond_site_symmetry_2
Ru1 O1 2.023(4) .
Ru1 O4 2.037(4) .
Ru1 O2 2.045(4) 7_656
Ru1 O5 2.047(4) 7_656
Ru1 O8 2.271(5) .
Ru1 Ru1 2.3596(11) 7_656
Dy1 O6 2.300(4) 2_655
Dy1 O6 2.300(4) .
Dy1 O3 2.363(4) 4_655
Dy1 O3 2.363(4) 3_455
Dy1 O10 2.403(5) .
Dy1 O10 2.403(5) 2_655
Dy1 O9 2.445(5) .
Dy1 O9 2.445(5) 2_655
P1 O3 1.519(5) .
P1 O2 1.546(5) .
P1 O1 1.550(5) .
P1 C1 1.865(7) .
P2 O6 1.500(5) .
P2 O5 1.548(4) .
P2 O4 1.550(5) .
P2 C1 1.847(7) .
O2 Ru1 2.045(4) 7_656
O3 Dy1 2.363(4) 3_545
O5 Ru1 2.047(4) 7_656
O7 C1 1.459(8) .
O7 H7A 0.91(4) .
O8 H8A 0.88(4) .
O8 H8B 0.89(5) .
O9 H9A 0.92(4) .
O9 H9B 0.89(4) .
O10 H10A 0.87(5) .
O10 H10B 0.83(4) .
O11 H11A 0.90(4) .
O11 H11B 0.90(4) .
O12 H12A 0.87(5) .
O12 H12B 0.91(4) .
O13 H13A 0.90(4) .
O13 H13B 0.94(4) .
O14 H14A 0.92(5) .
O14 H14B 0.91(5) .
C1 C2 1.483(10) .
C2 H2A 0.9800 .
C2 H2B 0.9800 .
C2 H2C 0.9800 .

loop_
_geom_hbond_atom_site_label_D
_geom_hbond_atom_site_label_H
_geom_hbond_atom_site_label_A
_geom_hbond_distance_DH
_geom_hbond_distance_HA
_geom_hbond_distance_DA
_geom_hbond_angle_DHA
_geom_hbond_site_symmetry_A
O8 H8A O11 0.88(4) 2.01(7) 2.714(7) 137(7) 4_545
O8 H8B O14 0.89(5) 1.96(7) 2.715(7) 141(8) 8_456
O9 H9A O2 0.92(4) 2.14(5) 2.730(6) 121(4) 3_455
O9 H9B O7 0.89(4) 2.23(5) 2.868(7) 128(5) 4_655
O10 H10A O4 0.87(5) 1.96(6) 2.790(6) 159(9) 2_655
O11 H11A O5 0.90(4) 2.45(5) 3.149(6) 135(5) 2_655
O10 H10B O12 0.83(4) 2.23(5) 2.799(7) 126(5) 6_565
O14 H14A O12 0.92(5) 2.13(8) 2.724(8) 121(7) 6_565
O11 H11B O13 0.90(4) 2.15(7) 2.752(7) 124(6) 1_455
O14 H14B O7 0.91(5) 2.21(8) 2.997(7) 145(10) .

loop_
_geom_torsion_atom_site_label_1
_geom_torsion_atom_site_label_2
_geom_torsion_atom_site_label_3
_geom_torsion_atom_site_label_4
_geom_torsion
_geom_torsion_site_symmetry_1
_geom_torsion_site_symmetry_4
O3 P1 O1 Ru1 170.7(2) . .
O2 P1 O1 Ru1 46.4(3) . .
C1 P1 O1 Ru1 -70.1(3) . .
O4 Ru1 O1 P1 67.2(3) . .
O2 Ru1 O1 P1 157(2) 7_656 .
O5 Ru1 O1 P1 -117.6(3) 7_656 .
O8 Ru1 O1 P1 156.4(3) . .
Ru1 Ru1 O1 P1 -25.0(3) 7_656 .
O3 P1 O2 Ru1 -170.8(3) . 7_656
O1 P1 O2 Ru1 -45.9(3) . 7_656
C1 P1 O2 Ru1 69.5(3) . 7_656
O2 P1 O3 Dy1 -13.4(6) . 3_545
O1 P1 O3 Dy1 -136.2(5) . 3_545
C1 P1 O3 Dy1 106.0(5) . 3_545
O6 P2 O4 Ru1 -170.6(3) . .
O5 P2 O4 Ru1 -45.6(3) . .
C1 P2 O4 Ru1 71.2(3) . .
O1 Ru1 O4 P2 -68.0(3) . .
O2 Ru1 O4 P2 116.5(3) 7_656 .
O5 Ru1 O4 P2 -154(2) 7_656 .
O8 Ru1 O4 P2 -154.0(3) . .
Ru1 Ru1 O4 P2 24.3(3) 7_656 .
O6 P2 O5 Ru1 170.0(2) . 7_656
O4 P2 O5 Ru1 45.3(3) . 7_656
C1 P2 O5 Ru1 -69.8(3) . 7_656
O5 P2 O6 Dy1 -102.1(5) . .
O4 P2 O6 Dy1 21.3(6) . .
C1 P2 O6 Dy1 137.9(5) . .
O6 Dy1 O6 P2 -69.4(5) 2_655 .
O3 Dy1 O6 P2 147.3(6) 4_655 .
O3 Dy1 O6 P2 7.9(7) 3_455 .
O10 Dy1 O6 P2 -139.4(6) . .
O10 Dy1 O6 P2 7.5(5) 2_655 .
O9 Dy1 O6 P2 79.8(6) . .
O9 Dy1 O6 P2 177.8(4) 2_655 .
O6 P2 C1 O7 65.5(5) . .
O5 P2 C1 O7 -56.9(5) . .
O4 P2 C1 O7 -174.2(4) . .
O6 P2 C1 C2 -57.3(5) . .
O5 P2 C1 C2 -179.7(4) . .
O4 P2 C1 C2 63.0(5) . .
O6 P2 C1 P1 179.4(3) . .
O5 P2 C1 P1 57.0(4) . .
O4 P2 C1 P1 -60.3(4) . .
O3 P1 C1 O7 -60.0(5) . .
O2 P1 C1 O7 61.5(5) . .
O1 P1 C1 O7 178.4(4) . .
O3 P1 C1 C2 57.9(5) . .
O2 P1 C1 C2 179.3(5) . .
O1 P1 C1 C2 -63.8(5) . .
O3 P1 C1 P2 -178.3(3) . .
O2 P1 C1 P2 -56.9(4) . .
O1 P1 C1 P2 60.0(4) . .
